data_7116327
loop_
_publ_author_name
'Rumpa Pal'
'Govindappa Nagendra'
'M. Samarasimhareddy'
'Vommina V. Sureshbabu'
'Tayur N. Guru Row'

_publ_section_title
;
 Observation of a reversible isomorphous phase transition and an interplay
 of 'sigma-holes' and 'pi-holes' in Fmoc-Leu-psi[CH2-NCS]
;
_journal_name_full Chem.Commun.
_journal_page_first 933
_journal_paper_doi 10.1039/C4cc08751H
_journal_volume 51
_journal_year 2015
_chemical_absolute_configuration syn
_chemical_compound_source 'see text'
_chemical_formula_moiety 'C22 H24 N2 O2 S'
_chemical_formula_sum 'C22 H24 N2 O2 S'
_chemical_formula_weight 380.50
_chemical_name_systematic ?
_space_group_IT_number 4
_symmetry_cell_setting monoclinic
_symmetry_Int_Tables_number 4
_symmetry_space_group_name_Hall 'P 2yb'
_symmetry_space_group_name_H-M 'P 1 21 1'
_atom_sites_solution_hydrogens mixed
_audit_update_record
;
2014-11-01 deposited with the CCDC.
2014-11-24 downloaded from the CCDC.
;
_cell_angle_alpha 90
_cell_angle_beta 97.286(7)
_cell_angle_gamma 90
_cell_formula_units_Z 2
_cell_length_a 4.9386(3)
_cell_length_b 15.0974(9)
_cell_length_c 13.3932(15)
_cell_measurement_reflns_used 3881
_cell_measurement_temperature 100(2)
_cell_measurement_theta_max 26.0
_cell_measurement_theta_min 2.7
_cell_volume 990.53(14)
_computing_cell_refinement
;
CrysAlisPro, Agilent Technologies,
Version 1.171.37.31 (release 14-01-2014 CrysAlis171 .NET)
(compiled Jan 14 2014,18:38:05)
;
_computing_data_collection
;
CrysAlisPro, Agilent Technologies,
Version 1.171.37.31 (release 14-01-2014 CrysAlis171 .NET)
(compiled Jan 14 2014,18:38:05)
;
_computing_data_reduction
;
CrysAlisPro, Agilent Technologies,
Version 1.171.37.31 (release 14-01-2014 CrysAlis171 .NET)
(compiled Jan 14 2014,18:38:05)
;
_computing_publication_material 'PLATON (Spek, 2003)'
_computing_structure_refinement 'SHELXL-97 (Sheldrick, 1997)'
_computing_structure_solution 'SHELXS-97 (Sheldrick, 1997)'
_diffrn_ambient_temperature 100
_diffrn_detector_area_resol_mean 18.4
_diffrn_measured_fraction_theta_full 0.999
_diffrn_measured_fraction_theta_max 0.999
_diffrn_measurement_device_type 'Xcalibur, Eos, Nova'
_diffrn_measurement_method 'f\w scans'
_diffrn_radiation_monochromator graphite
_diffrn_radiation_probe x-ray
_diffrn_radiation_source 'Rotating Anode'
_diffrn_radiation_type MoK\a
_diffrn_radiation_wavelength 0.71073
_diffrn_reflns_av_R_equivalents 0.0519
_diffrn_reflns_limit_h_max 6
_diffrn_reflns_limit_h_min -6
_diffrn_reflns_limit_k_max 18
_diffrn_reflns_limit_k_min -18
_diffrn_reflns_limit_l_max 14
_diffrn_reflns_limit_l_min -16
_diffrn_reflns_number 7233
_diffrn_reflns_reduction_process
;
;
_diffrn_reflns_theta_full 25.24
_diffrn_reflns_theta_max 25.99
_diffrn_reflns_theta_min 2.70
_exptl_absorpt_coefficient_mu 0.183
_exptl_absorpt_correction_T_max 1.00000
_exptl_absorpt_correction_T_min 0.38997
_exptl_absorpt_correction_type multi-scan
_exptl_absorpt_process_details
;
CrysAlisPro, Agilent Technologies,
Version 1.171.37.31 (release 14-01-2014 CrysAlis171 .NET)
(compiled Jan 14 2014,18:38:05)
Empirical absorption correction using spherical harmonics,
 implemented in SCALE3 ABSPACK scaling algorithm.
;
_exptl_crystal_colour colourless
_exptl_crystal_density_diffrn 1.276
_exptl_crystal_density_method 'not measured'
_exptl_crystal_description plate
_exptl_crystal_F_000 404
_exptl_crystal_size_max 0.276
_exptl_crystal_size_mid 0.204
_exptl_crystal_size_min 0.072
_refine_diff_density_max 0.234
_refine_diff_density_min -0.204
_refine_diff_density_rms 0.044
_refine_ls_abs_structure_details 'Flack H.D. (1983), Acta Cryst. A39, 876-881'
_refine_ls_abs_structure_Flack -0.02(10)
_refine_ls_extinction_method none
_refine_ls_goodness_of_fit_ref 0.983
_refine_ls_hydrogen_treatment mixed
_refine_ls_matrix_type full
_refine_ls_number_parameters 250
_refine_ls_number_reflns 3881
_refine_ls_number_restraints 1
_refine_ls_restrained_S_all 0.983
_refine_ls_R_factor_all 0.0894
_refine_ls_R_factor_gt 0.0613
_refine_ls_shift/su_max 0.000
_refine_ls_shift/su_mean 0.000
_refine_ls_structure_factor_coef Fsqd
_refine_ls_weighting_details 'W=1/[\S^2^(FO^2^)+(0.0262P)^2^] WHERE P=(FO^2^+2FC^2^)/3'
_refine_ls_weighting_scheme calc
_refine_ls_wR_factor_gt 0.0938
_refine_ls_wR_factor_ref 0.1073
_reflns_number_gt 2762
_reflns_number_total 3881
_reflns_threshold_expression 'I > 2\s(I)'
_cod_data_source_file c4cc08751h2.cif
_cod_data_source_block shelx
_cod_original_sg_symbol_H-M 'P 21'
_cod_database_code 7116327

loop_
_symmetry_equiv_pos_site_id
_symmetry_equiv_pos_as_xyz
1 x,y,z
2 -x,1/2+y,-z

loop_
_atom_site_aniso_label
_atom_site_aniso_U_11
_atom_site_aniso_U_22
_atom_site_aniso_U_33
_atom_site_aniso_U_23
_atom_site_aniso_U_13
_atom_site_aniso_U_12
S1 0.1077(15) 0.0323(8) 0.0552(11) 0.0035(10) 0.0243(11) 0.0103(10)
O1 0.0232(17) 0.0264(19) 0.0226(19) -0.0051(16) 0.0014(15) 0.0018(15)
O2 0.0202(17) 0.028(2) 0.031(2) 0.0025(16) -0.0017(16) -0.0043(15)
N1 0.021(2) 0.031(2) 0.021(2) -0.002(2) 0.0010(19) -0.0027(19)
N2 0.050(3) 0.035(3) 0.047(4) 0.009(3) 0.003(3) 0.009(2)
C1 0.029(3) 0.026(3) 0.034(3) -0.005(3) -0.001(3) 0.001(2)
C2 0.029(3) 0.026(3) 0.042(3) 0.002(3) 0.002(3) -0.002(2)
C3 0.036(3) 0.023(3) 0.045(4) -0.007(3) -0.005(3) 0.002(2)
C4 0.025(3) 0.028(3) 0.034(3) -0.016(3) -0.002(2) 0.004(2)
C5 0.028(3) 0.023(3) 0.030(3) -0.003(3) -0.005(2) 0.003(2)
C6 0.025(3) 0.033(3) 0.025(3) -0.003(3) -0.006(2) 0.006(2)
C7 0.035(3) 0.041(4) 0.029(3) -0.005(3) 0.000(3) 0.003(3)
C8 0.032(3) 0.055(4) 0.026(3) 0.002(3) 0.003(3) 0.005(3)
C9 0.034(3) 0.041(3) 0.030(3) 0.009(3) -0.003(3) -0.004(3)
C10 0.033(3) 0.032(3) 0.033(3) 0.004(3) -0.002(3) 0.000(3)
C11 0.022(3) 0.027(3) 0.024(3) 0.003(2) -0.004(2) 0.002(2)
C12 0.024(3) 0.021(3) 0.029(3) 0.000(2) -0.001(2) 0.002(2)
C13 0.023(3) 0.020(3) 0.030(3) -0.002(2) -0.004(2) 0.000(2)
C14 0.028(3) 0.026(3) 0.027(3) -0.001(2) 0.002(2) -0.004(2)
C15 0.028(3) 0.012(2) 0.032(3) -0.001(2) -0.002(2) -0.001(2)
C16 0.024(2) 0.030(3) 0.026(3) 0.002(2) 0.000(2) 0.002(2)
C17 0.041(3) 0.039(3) 0.032(3) 0.007(3) 0.004(3) 0.002(3)
C18 0.051(4) 0.027(3) 0.040(4) 0.012(3) -0.002(3) 0.001(3)
C19 0.025(3) 0.032(3) 0.026(3) -0.003(2) 0.004(2) -0.008(2)
C20 0.052(4) 0.041(4) 0.031(3) -0.004(3) 0.002(3) -0.007(3)
C21 0.038(3) 0.033(3) 0.037(4) -0.003(3) 0.004(3) 0.003(3)
C22 0.045(3) 0.040(3) 0.043(4) -0.009(3) 0.001(3) -0.001(3)

loop_
_atom_site_label
_atom_site_type_symbol
_atom_site_thermal_displace_type
_atom_site_fract_x
_atom_site_fract_y
_atom_site_fract_z
_atom_site_occupancy
_atom_site_U_iso_or_equiv
_atom_site_calc_flag
S1 S Uani 0.7087(4) 0.66048(11) 0.25233(14) 1.000 0.0639(7) .
O1 O Uani 0.2593(6) 0.8688(2) 0.1281(2) 1.000 0.0242(11) .
O2 O Uani 0.6307(6) 0.8988(2) 0.2413(2) 1.000 0.0268(11) .
N1 N Uani 0.2116(8) 0.8706(3) 0.2900(3) 1.000 0.0245(12) .
N2 N Uani 0.4571(9) 0.7270(3) 0.4071(4) 1.000 0.0443(19) .
C1 C Uani 0.0348(10) 0.7013(3) 0.0093(4) 1.000 0.0301(17) .
C2 C Uani -0.0104(10) 0.6114(3) -0.0095(4) 1.000 0.0326(17) .
C3 C Uani 0.1049(11) 0.5689(4) -0.0856(4) 1.000 0.0355(19) .
C4 C Uani 0.2738(9) 0.6135(3) -0.1439(4) 1.000 0.0295(17) .
C5 C Uani 0.3178(10) 0.7039(3) -0.1261(4) 1.000 0.0278(17) .
C6 C Uani 0.4774(10) 0.7689(4) -0.1760(4) 1.000 0.0285(17) .
C7 C Uani 0.6392(10) 0.7580(4) -0.2527(4) 1.000 0.0354(19) .
C8 C Uani 0.7717(11) 0.8317(4) -0.2855(4) 1.000 0.0377(19) .
C9 C Uani 0.7443(10) 0.9144(4) -0.2430(4) 1.000 0.0356(17) .
C10 C Uani 0.5797(10) 0.9252(4) -0.1660(4) 1.000 0.0332(17) .
C11 C Uani 0.4495(9) 0.8522(3) -0.1333(4) 1.000 0.0249(17) .
C12 C Uani 0.2738(9) 0.8454(3) -0.0484(4) 1.000 0.0250(17) .
C13 C Uani 0.1989(9) 0.7467(3) -0.0503(4) 1.000 0.0250(17) .
C14 C Uani 0.4339(9) 0.8759(3) 0.0487(4) 1.000 0.0271(17) .
C15 C Uani 0.3888(10) 0.8813(3) 0.2221(4) 1.000 0.0245(16) .
C16 C Uani 0.2979(10) 0.8816(3) 0.3975(4) 1.000 0.0269(16) .
C17 C Uani 0.2843(11) 0.7911(4) 0.4484(4) 1.000 0.0374(17) .
C18 C Uani 0.5570(12) 0.7007(4) 0.3384(5) 1.000 0.040(2) .
C19 C Uani 0.1292(10) 0.9520(3) 0.4453(4) 1.000 0.0276(17) .
C20 C Uani 0.2493(11) 0.9688(4) 0.5543(4) 1.000 0.042(2) .
C21 C Uani 0.1172(11) 1.0371(3) 0.3823(4) 1.000 0.0361(19) .
C22 C Uani -0.0491(10) 1.1110(4) 0.4228(4) 1.000 0.0431(19) .
H1 H Uiso -0.04410 0.73060 0.06130 1.000 0.0360 calc
H1N H Uiso 0.015(11) 0.864(4) 0.264(4) 1.000 0.062(18) .
H2 H Uiso -0.12170 0.57880 0.03030 1.000 0.0390 calc
H3 H Uiso 0.06750 0.50790 -0.09800 1.000 0.0430 calc
H4 H Uiso 0.35690 0.58360 -0.19450 1.000 0.0350 calc
H7 H Uiso 0.65890 0.70140 -0.28210 1.000 0.0420 calc
H8 H Uiso 0.88290 0.82530 -0.33800 1.000 0.0450 calc
H9 H Uiso 0.83730 0.96390 -0.26610 1.000 0.0430 calc
H10 H Uiso 0.55850 0.98180 -0.13690 1.000 0.0400 calc
H12 H Uiso 0.10540 0.88220 -0.06410 1.000 0.0300 calc
H14A H Uiso 0.59850 0.83860 0.06500 1.000 0.0330 calc
H14B H Uiso 0.49300 0.93810 0.04230 1.000 0.0330 calc
H16 H Uiso 0.49280 0.90140 0.40640 1.000 0.0320 calc
H17A H Uiso 0.34270 0.79740 0.52160 1.000 0.0450 calc
H17B H Uiso 0.09340 0.76970 0.43920 1.000 0.0450 calc
H19 H Uiso -0.06090 0.92900 0.44480 1.000 0.0330 calc
H20A H Uiso 0.43370 0.99320 0.55620 1.000 0.0620 calc
H20B H Uiso 0.25750 0.91290 0.59190 1.000 0.0620 calc
H20C H Uiso 0.13370 1.01100 0.58500 1.000 0.0620 calc
H21A H Uiso 0.30550 1.05860 0.37970 1.000 0.0440 calc
H21B H Uiso 0.03680 1.02310 0.31260 1.000 0.0440 calc
H22A H Uiso -0.23140 1.08880 0.43110 1.000 0.0650 calc
H22B H Uiso -0.06570 1.16070 0.37530 1.000 0.0650 calc
H22C H Uiso 0.04290 1.13110 0.48800 1.000 0.0650 calc

loop_
_atom_type_symbol
_atom_type_description
_atom_type_scat_dispersion_real
_atom_type_scat_dispersion_imag
_atom_type_scat_source
S S 0.1246 0.1234 'International Tables Vol C Tables 4.2.6.8 and 6.1.1.4'
O O 0.0106 0.0060 'International Tables Vol C Tables 4.2.6.8 and 6.1.1.4'
N N 0.0061 0.0033 'International Tables Vol C Tables 4.2.6.8 and 6.1.1.4'
H H 0.0000 0.0000 'International Tables Vol C Tables 4.2.6.8 and 6.1.1.4'
C C 0.0033 0.0016 'International Tables Vol C Tables 4.2.6.8 and 6.1.1.4'

loop_
_geom_angle_atom_site_label_1
_geom_angle_atom_site_label_2
_geom_angle_atom_site_label_3
_geom_angle
_geom_angle_publ_flag
C14 O1 C15 114.6(4) yes
C15 N1 C16 121.2(4) yes
C17 N2 C18 149.1(6) yes
C16 N1 H1N 121(3) no
C15 N1 H1N 118(3) no
C2 C1 C13 118.0(5) no
C1 C2 C3 120.8(5) no
C2 C3 C4 121.4(5) no
C3 C4 C5 118.0(5) no
C4 C5 C6 130.9(5) no
C6 C5 C13 108.7(4) no
C4 C5 C13 120.4(4) no
C7 C6 C11 120.4(5) no
C5 C6 C11 109.2(4) no
C5 C6 C7 130.4(5) no
C6 C7 C8 118.5(5) no
C7 C8 C9 121.1(5) no
C8 C9 C10 120.2(5) no
C9 C10 C11 118.7(5) no
C10 C11 C12 128.8(4) no
C6 C11 C10 121.2(5) no
C6 C11 C12 110.0(4) no
C11 C12 C13 102.3(4) no
C11 C12 C14 109.8(4) no
C13 C12 C14 114.2(4) no
C1 C13 C5 121.4(4) no
C5 C13 C12 109.8(4) no
C1 C13 C12 128.8(4) no
O1 C14 C12 108.3(4) yes
O1 C15 N1 109.9(4) yes
O1 C15 O2 124.2(4) yes
O2 C15 N1 125.9(5) yes
N1 C16 C19 112.6(4) yes
N1 C16 C17 108.3(4) yes
C17 C16 C19 112.0(4) no
N2 C17 C16 111.4(4) yes
S1 C18 N2 175.1(6) yes
C16 C19 C20 110.3(4) no
C16 C19 C21 109.6(4) no
C20 C19 C21 111.7(4) no
C19 C21 C22 113.7(4) no
C2 C1 H1 121.00 no
C13 C1 H1 121.00 no
C1 C2 H2 120.00 no
C3 C2 H2 120.00 no
C2 C3 H3 119.00 no
C4 C3 H3 119.00 no
C3 C4 H4 121.00 no
C5 C4 H4 121.00 no
C6 C7 H7 121.00 no
C8 C7 H7 121.00 no
C7 C8 H8 119.00 no
C9 C8 H8 119.00 no
C8 C9 H9 120.00 no
C10 C9 H9 120.00 no
C9 C10 H10 121.00 no
C11 C10 H10 121.00 no
C11 C12 H12 110.00 no
C13 C12 H12 110.00 no
C14 C12 H12 110.00 no
O1 C14 H14A 110.00 no
O1 C14 H14B 110.00 no
C12 C14 H14A 110.00 no
C12 C14 H14B 110.00 no
H14A C14 H14B 108.00 no
N1 C16 H16 108.00 no
C17 C16 H16 108.00 no
C19 C16 H16 108.00 no
N2 C17 H17A 109.00 no
N2 C17 H17B 109.00 no
C16 C17 H17A 109.00 no
C16 C17 H17B 109.00 no
H17A C17 H17B 108.00 no
C16 C19 H19 108.00 no
C20 C19 H19 108.00 no
C21 C19 H19 108.00 no
C19 C20 H20A 110.00 no
C19 C20 H20B 110.00 no
C19 C20 H20C 109.00 no
H20A C20 H20B 109.00 no
H20A C20 H20C 109.00 no
H20B C20 H20C 109.00 no
C19 C21 H21A 109.00 no
C19 C21 H21B 109.00 no
C22 C21 H21A 109.00 no
C22 C21 H21B 109.00 no
H21A C21 H21B 108.00 no
C21 C22 H22A 110.00 no
C21 C22 H22B 109.00 no
C21 C22 H22C 109.00 no
H22A C22 H22B 109.00 no
H22A C22 H22C 109.00 no
H22B C22 H22C 109.00 no

loop_
_geom_bond_atom_site_label_1
_geom_bond_atom_site_label_2
_geom_bond_distance
_geom_bond_publ_flag
S1 C18 1.574(7) yes
O1 C14 1.456(6) yes
O1 C15 1.351(6) yes
O2 C15 1.219(6) yes
N1 C15 1.349(7) yes
N1 C16 1.458(7) yes
N2 C17 1.446(7) yes
N2 C18 1.167(8) yes
N1 H1N 0.99(5) no
C1 C13 1.389(7) no
C1 C2 1.393(6) no
C2 C3 1.386(7) no
C3 C4 1.387(7) no
C4 C5 1.398(6) no
C5 C6 1.471(7) no
C5 C13 1.394(7) no
C6 C11 1.396(8) no
C6 C7 1.389(7) no
C7 C8 1.390(8) no
C8 C9 1.386(8) no
C9 C10 1.401(7) no
C10 C11 1.375(7) no
C11 C12 1.519(7) no
C12 C14 1.506(7) no
C12 C13 1.535(6) no
C16 C17 1.532(8) no
C16 C19 1.539(7) no
C19 C21 1.534(7) no
C19 C20 1.526(8) no
C21 C22 1.525(7) no
C1 H1 0.9500 no
C2 H2 0.9500 no
C3 H3 0.9500 no
C4 H4 0.9500 no
C7 H7 0.9500 no
C8 H8 0.9500 no
C9 H9 0.9500 no
C10 H10 0.9500 no
C12 H12 1.0000 no
C14 H14A 0.9900 no
C14 H14B 0.9900 no
C16 H16 1.0000 no
C17 H17A 0.9900 no
C17 H17B 0.9900 no
C19 H19 1.0000 no
C20 H20A 0.9800 no
C20 H20B 0.9800 no
C20 H20C 0.9800 no
C21 H21A 0.9900 no
C21 H21B 0.9900 no
C22 H22A 0.9800 no
C22 H22B 0.9800 no
C22 H22C 0.9800 no

loop_
_geom_contact_atom_site_label_1
_geom_contact_atom_site_label_2
_geom_contact_distance
_geom_contact_site_symmetry_2
_geom_contact_publ_flag
S1 C15 3.689(5) . no
S1 H1 3.1500 1_655 no
S1 H20C 3.1600 2_646 no
O1 C1 3.116(6) . no
O2 C18 3.300(7) . no
O2 N1 2.892(5) 1_655 no
O1 H3 2.6500 2_555 no
O1 H1 2.6600 . no
O2 H1N 1.96(6) 1_655 no
O2 H14A 2.5200 . no
O2 H14B 2.7300 . no
O2 H16 2.4000 . no
O2 H21B 2.8200 1_655 no
O2 H4 2.8600 2_655 no
N1 O2 2.892(5) 1_455 no
N1 N2 2.854(6) . no
N1 C18 3.103(7) . no
N2 N1 2.854(6) . no
N2 C15 3.386(7) . no
N1 H21B 2.4900 . no
C1 O1 3.116(6) . no
C9 C20 3.513(8) 1_554 no
C15 C18 3.197(8) . no
C15 S1 3.689(5) . no
C15 N2 3.386(7) . no
C15 C21 3.559(7) . no
C17 C22 3.497(8) 2_546 no
C18 C15 3.197(8) . no
C18 O2 3.300(7) . no
C18 N1 3.103(7) . no
C20 C9 3.513(8) 1_556 no
C21 C15 3.559(7) . no
C22 C17 3.497(8) 2_556 no
C3 H14B 2.8100 2_645 no
C4 H21B 2.9100 2_545 no
C8 H20B 3.1000 1_554 no
C9 H12 2.8400 1_655 no
C9 H20B 3.0500 1_554 no
C10 H14B 2.8800 . no
C10 H12 2.8500 1_655 no
C14 H10 3.0800 . no
C15 H21B 3.1000 . no
C15 H1N 3.08(6) 1_655 no
C17 H20B 2.6800 . no
C17 H22C 3.0900 2_546 no
C18 H22C 3.0400 2_646 no
C18 H17B 3.0000 1_655 no
C20 H22C 2.7600 . no
C20 H17A 2.6700 . no
C21 H7 3.0900 2_655 no
C21 H1N 3.07(6) . no
C22 H20C 2.7000 . no
C22 H17B 3.0500 2_556 no
H1 S1 3.1500 1_455 no
H1 O1 2.6600 . no
H1 H14A 2.4100 1_455 no
H1N O2 1.96(6) 1_455 no
H1N C15 3.08(6) 1_455 no
H1N C21 3.07(6) . no
H1N H21B 2.4900 . no
H3 O1 2.6500 2_545 no
H3 H14B 2.4400 2_645 no
H4 O2 2.8600 2_645 no
H4 H21B 2.5200 2_545 no
H7 C21 3.0900 2_645 no
H7 H21A 2.5400 2_645 no
H7 H22B 2.5700 2_645 no
H8 H20B 2.5500 1_654 no
H10 C14 3.0800 . no
H10 H14B 2.5500 . no
H12 C9 2.8400 1_455 no
H12 C10 2.8500 1_455 no
H14A O2 2.5200 . no
H14A H1 2.4100 1_655 no
H14B O2 2.7300 . no
H14B C10 2.8800 . no
H14B H10 2.5500 . no
H14B C3 2.8100 2_655 no
H14B H3 2.4400 2_655 no
H16 O2 2.4000 . no
H16 H19 2.2400 1_655 no
H16 H20A 2.4900 . no
H16 H21A 2.5600 . no
H17A C20 2.6700 . no
H17A H20B 2.0500 . no
H17B C18 3.0000 1_455 no
H17B H19 2.5300 . no
H17B C22 3.0500 2_546 no
H17B H22C 2.4400 2_546 no
H19 H16 2.2400 1_455 no
H19 H17B 2.5300 . no
H19 H22A 2.5500 . no
H20A H16 2.4900 . no
H20A H21A 2.5700 . no
H20B C8 3.1000 1_556 no
H20B C9 3.0500 1_556 no
H20B C17 2.6800 . no
H20B H8 2.5500 1_456 no
H20B H17A 2.0500 . no
H20C C22 2.7000 . no
H20C H22C 2.2400 . no
H20C S1 3.1600 2_656 no
H21A H16 2.5600 . no
H21A H20A 2.5700 . no
H21A H22A 2.3500 1_655 no
H21A H7 2.5400 2_655 no
H21B O2 2.8200 1_455 no
H21B N1 2.4900 . no
H21B C15 3.1000 . no
H21B H1N 2.4900 . no
H21B C4 2.9100 2_555 no
H21B H4 2.5200 2_555 no
H22A H19 2.5500 . no
H22A H21A 2.3500 1_455 no
H22B H7 2.5700 2_655 no
H22C C20 2.7600 . no
H22C H20C 2.2400 . no
H22C C17 3.0900 2_556 no
H22C C18 3.0400 2_656 no
H22C H17B 2.4400 2_556 no

loop_
_geom_hbond_atom_site_label_D
_geom_hbond_atom_site_label_H
_geom_hbond_atom_site_label_A
_geom_hbond_distance_DH
_geom_hbond_distance_HA
_geom_hbond_distance_DA
_geom_hbond_angle_DHA
_geom_hbond_site_symmetry_A
_geom_hbond_publ_flag
N1 H1N O2 0.99(5) 1.96(6) 2.892(5) 156(5) 1_455 yes
C16 H16 O2 1.0000 2.4000 2.832(6) 105.00 . yes
C21 H21B N1 0.9900 2.4900 2.865(6) 102.00 . yes

loop_
_geom_torsion_atom_site_label_1
_geom_torsion_atom_site_label_2
_geom_torsion_atom_site_label_3
_geom_torsion_atom_site_label_4
_geom_torsion
_geom_torsion_publ_flag
C14 O1 C15 N1 -178.1(4) no
C15 O1 C14 C12 170.5(4) no
C14 O1 C15 O2 1.3(6) no
C16 N1 C15 O1 -179.2(4) no
C15 N1 C16 C19 123.0(5) no
C16 N1 C15 O2 1.5(7) no
C15 N1 C16 C17 -112.7(5) no
C18 N2 C17 C16 -31.5(12) no
C2 C1 C13 C5 -0.7(7) no
C2 C1 C13 C12 177.8(5) no
C13 C1 C2 C3 -0.1(8) no
C1 C2 C3 C4 1.6(8) no
C2 C3 C4 C5 -2.2(8) no
C3 C4 C5 C6 -178.3(5) no
C3 C4 C5 C13 1.4(7) no
C6 C5 C13 C1 179.7(5) no
C4 C5 C6 C7 -2.9(10) no
C4 C5 C6 C11 177.7(5) no
C4 C5 C13 C12 -178.7(4) no
C13 C5 C6 C11 -2.0(6) no
C4 C5 C13 C1 0.0(8) no
C6 C5 C13 C12 1.1(6) no
C13 C5 C6 C7 177.4(5) no
C11 C6 C7 C8 0.0(8) no
C5 C6 C11 C10 179.7(5) no
C5 C6 C7 C8 -179.3(5) no
C7 C6 C11 C10 0.2(8) no
C7 C6 C11 C12 -177.4(5) no
C5 C6 C11 C12 2.1(6) no
C6 C7 C8 C9 0.1(8) no
C7 C8 C9 C10 -0.4(8) no
C8 C9 C10 C11 0.6(8) no
C9 C10 C11 C6 -0.6(8) no
C9 C10 C11 C12 176.6(5) no
C10 C11 C12 C13 -178.8(5) no
C6 C11 C12 C14 120.3(4) no
C10 C11 C12 C14 -57.1(7) no
C6 C11 C12 C13 -1.4(5) no
C11 C12 C13 C1 -178.4(5) no
C14 C12 C13 C1 63.1(6) no
C14 C12 C13 C5 -118.4(5) no
C11 C12 C13 C5 0.2(5) no
C13 C12 C14 O1 -66.0(5) no
C11 C12 C14 O1 179.8(3) no
C19 C16 C17 N2 -176.4(4) no
N1 C16 C19 C20 -173.2(4) no
N1 C16 C17 N2 59.0(5) no
C17 C16 C19 C20 64.5(5) no
C17 C16 C19 C21 -172.1(4) no
N1 C16 C19 C21 -49.8(5) no
C16 C19 C21 C22 179.3(4) no
C20 C19 C21 C22 -58.1(6) no
